data_1564757
loop_
_publ_author_name
'Zhang, Xiao-Yu'
'Wen, Hui-Fang'
'Yang, Qing-Feng'
'Zhou, Rui-Sha'
'Song, Jiang-Feng'

_publ_section_title
;
 Eight new coordination polymers containing rigid
 4-(4-carboxy-phenyl)-pyridine-2-carboxylic acid: Synthesis, structural
 diversity, fluorescence and magnetic properties
;
_journal_name_full 'Inorganica Chimica Acta'
_journal_page_first 119600
_journal_paper_doi 10.1016/j.ica.2020.119600
_journal_volume 507
_journal_year 2020
_chemical_formula_sum 'C13 H11 N Ni O6'
_chemical_formula_weight 335.94
_space_group_crystal_system monoclinic
_space_group_IT_number 14
_space_group_name_Hall '-P 2ybc'
_space_group_name_H-M_alt 'P 1 21/c 1'
_atom_sites_solution_hydrogens mixed
_atom_sites_solution_primary direct
_audit_creation_method SHELXL-2018/3
_cell_angle_alpha 90
_cell_angle_beta 103.2600(10)
_cell_angle_gamma 90
_cell_formula_units_Z 4
_cell_length_a 12.9840(3)
_cell_length_b 7.3739(2)
_cell_length_c 13.4907(3)
_cell_measurement_reflns_used 3114
_cell_measurement_temperature 298(2)
_cell_measurement_theta_max 28.28
_cell_measurement_theta_min 3.10
_cell_volume 1257.20(5)
_computing_cell_refinement 'Bruker XSCANS'
_computing_data_collection 'Bruker XSCANS'
_computing_data_reduction 'Bruker SHELXTL'
_computing_molecular_graphics 'Bruker SHELXTL'
_computing_publication_material 'Bruker SHELXTL'
_computing_structure_refinement 'SHELXL-2018/3 (Sheldrick, 2018)'
_computing_structure_solution 'ShelXS (Sheldrick, 2008)'
_diffrn_ambient_temperature 298(2)
_diffrn_measured_fraction_theta_full 1.000
_diffrn_measured_fraction_theta_max 0.999
_diffrn_measurement_device_type 'CCD area detector'
_diffrn_measurement_method 'phi and omega scans'
_diffrn_radiation_type MoK\a
_diffrn_radiation_wavelength 0.71073
_diffrn_reflns_av_R_equivalents 0.0358
_diffrn_reflns_av_unetI/netI 0.0283
_diffrn_reflns_Laue_measured_fraction_full 1.000
_diffrn_reflns_Laue_measured_fraction_max 0.999
_diffrn_reflns_limit_h_max 12
_diffrn_reflns_limit_h_min -17
_diffrn_reflns_limit_k_max 9
_diffrn_reflns_limit_k_min -9
_diffrn_reflns_limit_l_max 17
_diffrn_reflns_limit_l_min -17
_diffrn_reflns_number 14852
_diffrn_reflns_point_group_measured_fraction_full 1.000
_diffrn_reflns_point_group_measured_fraction_max 0.999
_diffrn_reflns_theta_full 25.242
_diffrn_reflns_theta_max 28.283
_diffrn_reflns_theta_min 3.103
_diffrn_source 'fine-focus sealed tube'
_exptl_absorpt_coefficient_mu 1.572
_exptl_absorpt_correction_T_max 0.7439
_exptl_absorpt_correction_T_min 0.6673
_exptl_absorpt_correction_type empirical
_exptl_crystal_colour Green
_exptl_crystal_density_diffrn 1.775
_exptl_crystal_description Block
_exptl_crystal_F_000 688
_exptl_crystal_size_max 0.280
_exptl_crystal_size_mid 0.240
_exptl_crystal_size_min 0.200
_refine_diff_density_max 0.413
_refine_diff_density_min -0.429
_refine_diff_density_rms 0.065
_refine_ls_extinction_coef .
_refine_ls_extinction_method none
_refine_ls_goodness_of_fit_ref 1.041
_refine_ls_hydrogen_treatment mixed
_refine_ls_matrix_type full
_refine_ls_number_parameters 206
_refine_ls_number_reflns 3114
_refine_ls_number_restraints 0
_refine_ls_restrained_S_all 1.041
_refine_ls_R_factor_all 0.0409
_refine_ls_R_factor_gt 0.0275
_refine_ls_shift/su_max 0.001
_refine_ls_shift/su_mean 0.000
_refine_ls_structure_factor_coef Fsqd
_refine_ls_weighting_details 'w=1/[\s^2^(Fo^2^)+(0.0246P)^2^+0.8606P] where P=(Fo^2^+2Fc^2^)/3'
_refine_ls_weighting_scheme calc
_refine_ls_wR_factor_gt 0.0598
_refine_ls_wR_factor_ref 0.0660
_reflns_Friedel_coverage 0.000
_reflns_Friedel_fraction_full .
_reflns_Friedel_fraction_max .
_reflns_number_gt 2558
_reflns_number_total 3114
_reflns_threshold_expression 'I > 2\s(I)'
_cod_data_source_file ICA-2020-507-119600.cif
_cod_data_source_block Compound_2
_cod_depositor_comments
;
The following automatic conversions were performed:

data item '_exptl_absorpt_correction_type' value 'Empirical' was
changed to 'empirical' in accordance with the built-in table derived
from the CIF Core dictionary named 'cif_core.dic' version 2.4.5 last
updated on 2014-11-21.

Automatic conversion script
Id: cif_fix_values 8369 2020-08-20 11:38:08Z andrius 
;
_cod_original_sg_symbol_H-M 'P 21/c'
_cod_database_code 1564757
_shelx_shelxl_version_number 2018/3
_shelx_space_group_comment
;
The symmetry employed for this shelxl refinement is uniquely defined
by the following loop, which should always be used as a source of
symmetry information in preference to the above space-group names.
They are only intended as comments.
;
_shelx_estimated_absorpt_t_min 0.667
_shelx_estimated_absorpt_t_max 0.744

loop_
_space_group_symop_operation_xyz
'x, y, z'
'-x, y+1/2, -z+1/2'
'-x, -y, -z'
'x, -y-1/2, z-1/2'

loop_
_atom_site_label
_atom_site_type_symbol
_atom_site_fract_x
_atom_site_fract_y
_atom_site_fract_z
_atom_site_U_iso_or_equiv
_atom_site_adp_type
_atom_site_occupancy
_atom_site_site_symmetry_order
_atom_site_calc_flag
_atom_site_refinement_flags_posn
_atom_site_refinement_flags_adp
_atom_site_refinement_flags_occupancy
_atom_site_disorder_assembly
_atom_site_disorder_group
H2WA H 0.542(2) 0.005(4) 0.232(2) 0.047(9) Uiso 1 1 d . . . . .
H1WB H 0.556(2) -0.231(4) 0.443(2) 0.062(9) Uiso 1 1 d . . . . .
H2WB H 0.606(2) 0.139(4) 0.255(2) 0.057(9) Uiso 1 1 d . . . . .
H1WA H 0.456(2) -0.172(3) 0.4009(19) 0.036(7) Uiso 1 1 d . . . . .
N1 N -0.30697(12) 0.3539(2) -0.02394(11) 0.0178(3) Uani 1 1 d . . . . .
C6 C -0.23098(15) 0.4781(3) 0.00695(15) 0.0235(4) Uani 1 1 d . . . . .
H6 H -0.247757 0.600171 -0.004266 0.028 Uiso 1 1 calc R U . . .
C5 C -0.12836(16) 0.4311(3) 0.05497(16) 0.0252(4) Uani 1 1 d . . . . .
H5 H -0.077605 0.521429 0.073623 0.030 Uiso 1 1 calc R U . . .
O1 O -0.45189(10) 0.10812(17) -0.10248(10) 0.0222(3) Uani 1 1 d . . . . .
C1 C -0.36452(14) 0.0427(2) -0.05376(14) 0.0194(4) Uani 1 1 d . . . . .
C2 C -0.27964(14) 0.1786(2) -0.00803(14) 0.0184(4) Uani 1 1 d . . . . .
C3 C -0.18025(15) 0.1232(3) 0.04195(15) 0.0236(4) Uani 1 1 d . . . . .
H3 H -0.166254 0.000289 0.053341 0.028 Uiso 1 1 calc R U . . .
C13 C 0.31838(15) 0.0204(3) 0.29356(14) 0.0215(4) Uani 1 1 d . . . . .
Ni1 Ni 0.53304(2) 0.11838(3) 0.40974(2) 0.01712(8) Uani 1 1 d . . . . .
O4 O 0.37960(11) 0.14189(18) 0.33815(11) 0.0272(3) Uani 1 1 d . . . . .
O2 O -0.34213(11) -0.11983(18) -0.04251(13) 0.0326(4) Uani 1 1 d . . . . .
O3 O 0.33805(11) -0.14734(19) 0.29708(11) 0.0278(3) Uani 1 1 d . . . . .
O2W O 0.57895(13) 0.0517(2) 0.27767(12) 0.0286(3) Uani 1 1 d . . . . .
C8 C 0.03630(16) 0.0109(3) 0.13820(17) 0.0293(5) Uani 1 1 d . . . . .
H8 H -0.013117 -0.075968 0.108418 0.035 Uiso 1 1 calc R U . . .
O1W O 0.50726(11) -0.15031(17) 0.44602(10) 0.0182(3) Uani 1 1 d . . . . .
C4 C -0.10013(15) 0.2502(3) 0.07573(15) 0.0217(4) Uani 1 1 d . . . . .
C10 C 0.21120(15) 0.0816(3) 0.23486(14) 0.0222(4) Uani 1 1 d . . . . .
C11 C 0.18489(17) 0.2637(3) 0.22655(18) 0.0338(5) Uani 1 1 d . . . . .
H11 H 0.234928 0.349857 0.255900 0.041 Uiso 1 1 calc R U . . .
C7 C 0.00785(15) 0.1930(3) 0.12980(15) 0.0226(4) Uani 1 1 d . . . . .
C12 C 0.08517(17) 0.3192(3) 0.17518(19) 0.0360(5) Uani 1 1 d . . . . .
H12 H 0.069122 0.442246 0.170667 0.043 Uiso 1 1 calc R U . . .
C9 C 0.13597(16) -0.0448(3) 0.18958(16) 0.0285(5) Uani 1 1 d . . . . .
H9 H 0.152621 -0.167657 0.193782 0.034 Uiso 1 1 calc R U . . .

loop_
_atom_site_aniso_label
_atom_site_aniso_U_11
_atom_site_aniso_U_22
_atom_site_aniso_U_33
_atom_site_aniso_U_23
_atom_site_aniso_U_13
_atom_site_aniso_U_12
N1 0.0138(7) 0.0172(7) 0.0206(7) 0.0008(6) 0.0001(6) 0.0015(6)
C6 0.0174(9) 0.0154(9) 0.0348(11) 0.0031(8) -0.0002(8) -0.0001(7)
C5 0.0187(10) 0.0191(9) 0.0336(11) 0.0000(8) -0.0025(8) -0.0033(7)
O1 0.0158(7) 0.0170(6) 0.0293(7) -0.0034(5) -0.0041(5) 0.0009(5)
C1 0.0135(9) 0.0165(8) 0.0268(10) -0.0014(7) 0.0020(7) -0.0015(7)
C2 0.0147(9) 0.0163(8) 0.0225(9) 0.0002(7) 0.0009(7) -0.0008(7)
C3 0.0173(9) 0.0167(8) 0.0336(10) 0.0023(8) -0.0009(8) 0.0020(7)
C13 0.0144(9) 0.0281(10) 0.0200(9) 0.0009(8) 0.0003(7) 0.0014(8)
Ni1 0.01221(12) 0.01467(12) 0.02143(13) 0.00114(9) -0.00244(9) -0.00089(9)
O4 0.0154(7) 0.0249(7) 0.0352(8) 0.0015(6) -0.0068(6) 0.0004(6)
O2 0.0186(7) 0.0154(6) 0.0594(10) 0.0023(7) -0.0003(7) 0.0007(6)
O3 0.0211(7) 0.0253(7) 0.0315(8) -0.0049(6) -0.0056(6) 0.0064(6)
O2W 0.0327(9) 0.0275(8) 0.0239(8) -0.0024(6) 0.0029(7) -0.0100(7)
C8 0.0184(10) 0.0240(10) 0.0391(12) -0.0040(9) -0.0067(9) -0.0012(8)
O1W 0.0146(7) 0.0156(6) 0.0219(7) -0.0004(5) -0.0013(6) 0.0008(5)
C4 0.0154(9) 0.0228(9) 0.0249(10) 0.0007(8) 0.0003(8) 0.0010(7)
C10 0.0160(9) 0.0268(10) 0.0221(9) 0.0007(8) 0.0013(7) 0.0018(7)
C11 0.0182(10) 0.0256(11) 0.0496(14) 0.0005(10) -0.0087(9) -0.0015(8)
C7 0.0151(9) 0.0255(10) 0.0244(10) 0.0009(8) -0.0015(7) 0.0021(8)
C12 0.0217(11) 0.0222(10) 0.0560(15) 0.0030(10) -0.0079(10) 0.0015(9)
C9 0.0210(10) 0.0233(10) 0.0356(12) -0.0019(9) -0.0051(9) 0.0045(8)

loop_
_atom_type_symbol
_atom_type_description
_atom_type_scat_dispersion_real
_atom_type_scat_dispersion_imag
_atom_type_scat_source
C C 0.0033 0.0016 'International Tables Vol C Tables 4.2.6.8 and 6.1.1.4'
H H 0.0000 0.0000 'International Tables Vol C Tables 4.2.6.8 and 6.1.1.4'
N N 0.0061 0.0033 'International Tables Vol C Tables 4.2.6.8 and 6.1.1.4'
O O 0.0106 0.0060 'International Tables Vol C Tables 4.2.6.8 and 6.1.1.4'
Ni Ni 0.3393 1.1124 'International Tables Vol C Tables 4.2.6.8 and 6.1.1.4'

loop_
_geom_angle_atom_site_label_1
_geom_angle_atom_site_label_2
_geom_angle_atom_site_label_3
_geom_angle
_geom_angle_site_symmetry_1
_geom_angle_site_symmetry_3
C6 N1 C2 117.31(16) . .
C6 N1 Ni1 131.23(13) . 4_465
C2 N1 Ni1 111.42(12) . 4_465
N1 C6 C5 122.31(17) . .
C6 C5 C4 120.90(18) . .
C1 O1 Ni1 115.19(11) . 4_465
O2 C1 O1 126.17(17) . .
O2 C1 C2 117.66(17) . .
O1 C1 C2 116.15(16) . .
N1 C2 C3 123.25(17) . .
N1 C2 C1 115.53(16) . .
C3 C2 C1 121.15(16) . .
C2 C3 C4 120.40(17) . .
O4 C13 O3 125.52(17) . .
O4 C13 C10 116.47(17) . .
O3 C13 C10 117.96(17) . .
O4 Ni1 O1 88.78(5) . 4_666
O4 Ni1 O2W 93.23(6) . .
O1 Ni1 O2W 96.54(6) 4_666 .
O4 Ni1 N1 168.98(6) . 4_666
O1 Ni1 N1 80.32(5) 4_666 4_666
O2W Ni1 N1 86.38(6) . 4_666
O4 Ni1 O1W 90.00(6) . .
O1 Ni1 O1W 169.43(6) 4_666 .
O2W Ni1 O1W 94.01(6) . .
N1 Ni1 O1W 101.02(6) 4_666 .
O4 Ni1 O1W 90.30(6) . 3_656
O1 Ni1 O1W 90.73(5) 4_666 3_656
O2W Ni1 O1W 171.98(6) . 3_656
N1 Ni1 O1W 91.52(6) 4_666 3_656
O1W Ni1 O1W 78.78(6) . 3_656
C13 O4 Ni1 128.07(13) . .
C9 C8 C7 121.88(19) . .
Ni1 O1W Ni1 101.22(6) . 3_656
C5 C4 C3 115.74(17) . .
C5 C4 C7 123.03(17) . .
C3 C4 C7 121.23(17) . .
C11 C10 C9 118.73(18) . .
C11 C10 C13 121.01(18) . .
C9 C10 C13 120.25(17) . .
C12 C11 C10 120.9(2) . .
C8 C7 C12 117.06(18) . .
C8 C7 C4 121.15(18) . .
C12 C7 C4 121.78(18) . .
C11 C12 C7 121.1(2) . .
C8 C9 C10 120.34(19) . .

loop_
_geom_bond_atom_site_label_1
_geom_bond_atom_site_label_2
_geom_bond_distance
_geom_bond_site_symmetry_2
N1 C6 1.341(2) .
N1 C2 1.344(2) .
N1 Ni1 2.0748(15) 4_465
C6 C5 1.385(3) .
C5 C4 1.395(3) .
O1 C1 1.269(2) .
O1 Ni1 2.0366(13) 4_465
C1 O2 1.234(2) .
C1 C2 1.513(2) .
C2 C3 1.374(3) .
C3 C4 1.396(3) .
C13 O4 1.256(2) .
C13 O3 1.261(2) .
C13 C10 1.504(3) .
Ni1 O4 2.0123(13) .
Ni1 O2W 2.0637(16) .
Ni1 O1W 2.0861(13) .
Ni1 O1W 2.1409(14) 3_656
C8 C9 1.383(3) .
C8 C7 1.391(3) .
C4 C7 1.485(3) .
C10 C11 1.384(3) .
C10 C9 1.386(3) .
C11 C12 1.383(3) .
C7 C12 1.402(3) .
